data_4344537
loop_
_publ_author_name
'Gregoli\'nski, Janusz'
'Hikita, Masahiro'
'Sakamoto, Tatsuya'
'Sugimoto, Hideki'
'Tsukube, Hiroshi'
'Miyake, Hiroyuki'

_publ_section_title
;
 Redox-Triggered Helicity Inversion in Chiral Cobalt Complexes in
 Combination with H(+) and NO3(-) Stimuli.
;
_journal_issue 2
_journal_name_full 'Inorganic chemistry'
_journal_page_first 633
_journal_page_last 643
_journal_paper_doi 10.1021/acs.inorgchem.5b01902
_journal_volume 55
_journal_year 2016
_chemical_absolute_configuration rmad
_chemical_formula_moiety 'C24 H32 Co N4 O4, C F3 O3 S, C2 H6 O'
_chemical_formula_sum 'C27 H38 Co F3 N4 O8 S'
_chemical_formula_weight 694.60
_chemical_name_systematic
; 
 ? 
;
_space_group_IT_number 4
_symmetry_cell_setting monoclinic
_symmetry_space_group_name_Hall 'P 2yb'
_symmetry_space_group_name_H-M 'P 1 21 1'
_atom_sites_solution_hydrogens geom
_atom_sites_solution_primary direct
_atom_sites_solution_secondary difmap
_audit_creation_method SHELXL-97
_cell_angle_alpha 90.00
_cell_angle_beta 98.132(4)
_cell_angle_gamma 90.00
_cell_formula_units_Z 2
_cell_length_a 9.101(3)
_cell_length_b 15.041(5)
_cell_length_c 11.112(4)
_cell_measurement_reflns_used 5517
_cell_measurement_temperature 100(2)
_cell_measurement_theta_max 27.4835
_cell_measurement_theta_min 4.0673
_cell_volume 1505.8(9)
_computing_cell_refinement 'CrystalClear (Rigaku Corp., 2000)'
_computing_data_collection 'CrystalClear (Rigaku Corp., 2000)'
_computing_data_reduction 'CrystalClear (Rigaku Corp., 2000)'
_computing_structure_refinement 'SHELXL-97 (Sheldrick, 1997)'
_computing_structure_solution 'SIR97(Altomare, 1999)'
_diffrn_ambient_temperature 100(2)
_diffrn_measured_fraction_theta_full 0.981
_diffrn_measured_fraction_theta_max 0.981
_diffrn_measurement_device
;
Mercury CCD (2x2 bin mode)
;
_diffrn_measurement_method \w
_diffrn_radiation_detector CCD
_diffrn_radiation_monochromator 'Graphite Monochromator'
_diffrn_radiation_source 'Rotating Anode'
_diffrn_radiation_type MoK\a
_diffrn_radiation_wavelength 0.71070
_diffrn_reflns_av_R_equivalents 0.0248
_diffrn_reflns_av_sigmaI/netI 0.0352
_diffrn_reflns_limit_h_max 8
_diffrn_reflns_limit_h_min -11
_diffrn_reflns_limit_k_max 19
_diffrn_reflns_limit_k_min -19
_diffrn_reflns_limit_l_max 14
_diffrn_reflns_limit_l_min -12
_diffrn_reflns_number 11972
_diffrn_reflns_theta_full 27.48
_diffrn_reflns_theta_max 27.48
_diffrn_reflns_theta_min 4.61
_exptl_absorpt_coefficient_mu 0.713
_exptl_absorpt_correction_T_max 0.9652
_exptl_absorpt_correction_T_min 0.8145
_exptl_absorpt_correction_type multi-scan
_exptl_absorpt_process_details '(Jacobson, 1998)'
_exptl_crystal_colour 'Light Green'
_exptl_crystal_density_diffrn 1.532
_exptl_crystal_density_method 'not measured'
_exptl_crystal_description Prism
_exptl_crystal_F_000 724
_exptl_crystal_size_max 0.30
_exptl_crystal_size_mid 0.20
_exptl_crystal_size_min 0.05
_refine_diff_density_max 0.978
_refine_diff_density_min -0.590
_refine_diff_density_rms 0.067
_refine_ls_abs_structure_details 'Flack H D (1983), Acta Cryst. A39, 876-881'
_refine_ls_abs_structure_Flack 0.017(12)
_refine_ls_extinction_method none
_refine_ls_goodness_of_fit_ref 1.057
_refine_ls_hydrogen_treatment constr
_refine_ls_matrix_type full
_refine_ls_number_parameters 386
_refine_ls_number_reflns 6415
_refine_ls_number_restraints 1
_refine_ls_restrained_S_all 1.057
_refine_ls_R_factor_all 0.0404
_refine_ls_R_factor_gt 0.0392
_refine_ls_shift/su_max 0.001
_refine_ls_shift/su_mean 0.000
_refine_ls_structure_factor_coef Fsqd
_refine_ls_weighting_details 'calc w=1/[\s^2^(Fo^2^)+(0.0402P)^2^+1.8967P] where P=(Fo^2^+2Fc^2^)/3'
_refine_ls_weighting_scheme calc
_refine_ls_wR_factor_gt 0.0942
_refine_ls_wR_factor_ref 0.0952
_reflns_number_gt 6294
_reflns_number_total 6415
_reflns_threshold_expression >2sigma(I)
_cod_data_source_file ic5b01902_si_001.cif
_cod_data_source_block '[Co(L2)](CF3SO3)(C2H5OH)'
_cod_depositor_comments
;
The following automatic conversions were performed:

'_exptl_absorpt_correction_type' value 'Multi-scan' changed to
'multi-scan' according to
/usr/data/users/saulius/crontab/automatic-downloads/current/ACS/lib/dictionaries/cif_core.dic
dictionary named 'cif_core.dic' version 2.4.2 from 2011-04-26.

Automatic conversion script
Id: cif_fix_values 4268 2015-11-12 08:31:59Z antanas 
;
_cod_original_sg_symbol_H-M 'P 21'
_cod_database_code 4344537

loop_
_symmetry_equiv_pos_as_xyz
'x, y, z'
'-x, y+1/2, -z'

loop_
_atom_site_label
_atom_site_type_symbol
_atom_site_fract_x
_atom_site_fract_y
_atom_site_fract_z
_atom_site_U_iso_or_equiv
_atom_site_adp_type
_atom_site_occupancy
_atom_site_symmetry_multiplicity
_atom_site_calc_flag
_atom_site_refinement_flags
_atom_site_disorder_assembly
_atom_site_disorder_group
Co1 Co 0.29607(3) 0.84429(2) 0.49845(3) 0.01020(8) Uani 1 1 d . . .
C1 C 0.2000(3) 0.96851(18) 0.3083(3) 0.0145(5) Uani 1 1 d . . .
C2 C 0.1145(3) 1.01589(19) 0.2183(3) 0.0180(6) Uani 1 1 d . . .
H1 H 0.0092 1.0143 0.2105 0.022 Uiso 1 1 calc R . .
C3 C 0.1865(4) 1.0664(2) 0.1387(3) 0.0226(6) Uani 1 1 d . . .
H2 H 0.1302 1.0999 0.0759 0.027 Uiso 1 1 calc R . .
C4 C 0.3404(4) 1.0675(2) 0.1515(3) 0.0233(6) Uani 1 1 d . . .
H3 H 0.3884 1.1010 0.0959 0.028 Uiso 1 1 calc R . .
C5 C 0.4249(4) 1.02107(19) 0.2431(3) 0.0199(6) Uani 1 1 d . . .
H4 H 0.5301 1.0233 0.2508 0.024 Uiso 1 1 calc R . .
C6 C 0.3557(3) 0.97057(17) 0.3250(3) 0.0140(5) Uani 1 1 d . . .
N1 N 0.4233(3) 0.91887(15) 0.4226(2) 0.0141(5) Uani 1 1 d . . .
C7 C 0.5642(3) 0.92996(18) 0.4779(3) 0.0147(5) Uani 1 1 d . . .
O1 O 0.6603(2) 0.97883(14) 0.4465(2) 0.0198(4) Uani 1 1 d . . .
C8 C 0.5906(3) 0.87623(19) 0.5964(3) 0.0146(5) Uani 1 1 d . . .
H5 H 0.5616 0.9153 0.6619 0.018 Uiso 1 1 calc R . .
C9 C 0.7515(3) 0.8509(2) 0.6346(3) 0.0224(6) Uani 1 1 d . . .
H6 H 0.7623 0.8222 0.7146 0.034 Uiso 1 1 calc R . .
H7 H 0.8134 0.9044 0.6390 0.034 Uiso 1 1 calc R . .
H8 H 0.7830 0.8096 0.5750 0.034 Uiso 1 1 calc R . .
N2 N 0.4846(3) 0.79835(15) 0.5843(2) 0.0134(4) Uani 1 1 d . . .
C10 C 0.4767(3) 0.75891(19) 0.7063(3) 0.0186(6) Uani 1 1 d . . .
H9 H 0.4059 0.7095 0.6981 0.028 Uiso 1 1 calc R . .
H10 H 0.4442 0.8043 0.7600 0.028 Uiso 1 1 calc R . .
H11 H 0.5750 0.7370 0.7410 0.028 Uiso 1 1 calc R . .
C11 C 0.5351(3) 0.73023(19) 0.5013(3) 0.0174(6) Uani 1 1 d . . .
H12 H 0.6096 0.6904 0.5471 0.021 Uiso 1 1 calc R . .
H13 H 0.5811 0.7596 0.4361 0.021 Uiso 1 1 calc R . .
C12 C 0.4010(3) 0.67753(18) 0.4471(3) 0.0172(6) Uani 1 1 d . . .
H14 H 0.4286 0.6352 0.3858 0.021 Uiso 1 1 calc R . .
H15 H 0.3612 0.6433 0.5114 0.021 Uiso 1 1 calc R . .
N3 N 0.2858(3) 0.74174(15) 0.3883(2) 0.0143(5) Uani 1 1 d . . .
C13 C 0.3129(3) 0.76376(19) 0.2627(3) 0.0190(6) Uani 1 1 d . . .
H16 H 0.4109 0.7913 0.2657 0.029 Uiso 1 1 calc R . .
H17 H 0.2365 0.8052 0.2257 0.029 Uiso 1 1 calc R . .
H18 H 0.3091 0.7092 0.2141 0.029 Uiso 1 1 calc R . .
C14 C 0.1332(3) 0.70166(18) 0.3863(3) 0.0155(5) Uani 1 1 d . . .
H19 H 0.0619 0.7396 0.3319 0.019 Uiso 1 1 calc R . .
C15 C 0.1195(3) 0.60705(19) 0.3357(3) 0.0216(6) Uani 1 1 d . . .
H20 H 0.1622 0.6044 0.2596 0.032 Uiso 1 1 calc R . .
H21 H 0.0146 0.5901 0.3202 0.032 Uiso 1 1 calc R . .
H22 H 0.1731 0.5660 0.3949 0.032 Uiso 1 1 calc R . .
C16 C 0.0906(3) 0.70817(17) 0.5148(3) 0.0146(5) Uani 1 1 d . . .
O2 O -0.0021(2) 0.65820(14) 0.5493(2) 0.0218(5) Uani 1 1 d . . .
N4 N 0.1611(3) 0.77688(15) 0.5754(2) 0.0137(5) Uani 1 1 d . . .
C17 C 0.1373(3) 0.80762(19) 0.6901(3) 0.0134(5) Uani 1 1 d . . .
C18 C 0.0671(3) 0.76197(19) 0.7759(3) 0.0178(6) Uani 1 1 d . . .
H23 H 0.0279 0.7041 0.7584 0.021 Uiso 1 1 calc R . .
C19 C 0.0554(4) 0.8020(2) 0.8869(3) 0.0230(6) Uani 1 1 d . . .
H24 H 0.0080 0.7709 0.9452 0.028 Uiso 1 1 calc R . .
C20 C 0.1119(4) 0.8868(2) 0.9141(3) 0.0258(7) Uani 1 1 d . . .
H25 H 0.1013 0.9133 0.9900 0.031 Uiso 1 1 calc R . .
C21 C 0.1836(3) 0.9329(2) 0.8309(3) 0.0204(6) Uani 1 1 d . . .
H26 H 0.2233 0.9906 0.8491 0.025 Uiso 1 1 calc R . .
C22 C 0.1956(3) 0.89261(18) 0.7209(3) 0.0146(5) Uani 1 1 d . . .
O3 O 0.1395(2) 0.91193(13) 0.38978(19) 0.0144(4) Uani 1 1 d . . .
C23 C -0.0147(3) 0.9262(2) 0.4055(3) 0.0185(6) Uani 1 1 d . . .
H27 H -0.0322 0.9899 0.4157 0.028 Uiso 1 1 calc R . .
H28 H -0.0361 0.8940 0.4778 0.028 Uiso 1 1 calc R . .
H29 H -0.0796 0.9042 0.3338 0.028 Uiso 1 1 calc R . .
O4 O 0.2768(2) 0.92951(13) 0.63298(19) 0.0139(4) Uani 1 1 d . . .
C24 C 0.2679(3) 1.02517(18) 0.6151(3) 0.0187(6) Uani 1 1 d . . .
H30 H 0.1667 1.0415 0.5797 0.028 Uiso 1 1 calc R . .
H31 H 0.3375 1.0433 0.5599 0.028 Uiso 1 1 calc R . .
H32 H 0.2936 1.0552 0.6935 0.028 Uiso 1 1 calc R . .
S1 S 0.76244(9) 0.72483(6) 0.16657(7) 0.02663(18) Uani 1 1 d . . .
O5 O 0.6451(10) 0.6581(4) 0.1244(6) 0.0387(16) Uiso 0.60(2) 1 d P A 1
O6 O 0.7678(8) 0.7463(3) 0.2929(4) 0.0215(13) Uiso 0.60(2) 1 d P A 1
O7 O 0.9050(5) 0.7042(5) 0.1304(5) 0.0295(17) Uiso 0.60(2) 1 d P A 1
C25 C 0.6904(5) 0.8191(2) 0.0773(3) 0.0334(8) Uani 1 1 d . A .
F1 F 0.5710(6) 0.8506(4) 0.1084(5) 0.0372(14) Uiso 0.529(14) 1 d P A 1
F2 F 0.8010(7) 0.8842(3) 0.1039(4) 0.0348(15) Uiso 0.529(14) 1 d P A 1
F3 F 0.6756(8) 0.8017(4) -0.0403(6) 0.0322(17) Uiso 0.529(14) 1 d P A 1
O8 O 0.6850(12) 0.6504(5) 0.1159(7) 0.025(2) Uiso 0.40(2) 1 d P A 2
O9 O 0.7286(16) 0.7557(7) 0.2837(9) 0.037(2) Uiso 0.40(2) 1 d P A 2
O10 O 0.9146(10) 0.7390(11) 0.1437(9) 0.048(3) Uiso 0.40(2) 1 d P A 2
F4 F 0.5337(8) 0.8267(5) 0.0770(7) 0.0431(18) Uiso 0.471(14) 1 d P A 2
F5 F 0.7435(10) 0.8996(4) 0.1172(6) 0.0468(19) Uiso 0.471(14) 1 d P A 2
F6 F 0.7025(8) 0.8128(4) -0.0412(6) 0.0308(19) Uiso 0.471(14) 1 d P A 2
O11 O 0.4287(3) 0.5590(2) 0.1897(3) 0.0453(7) Uiso 1 1 d . . .
H33 H 0.4972 0.5936 0.1766 0.068 Uiso 1 1 calc R . .
C26 C 0.3581(5) 0.5257(3) 0.0797(4) 0.0439(10) Uiso 1 1 d . . .
H34 H 0.2834 0.4813 0.0968 0.053 Uiso 1 1 calc R . .
H35 H 0.4324 0.4944 0.0382 0.053 Uiso 1 1 calc R . .
C27 C 0.2810(5) 0.5958(3) -0.0067(5) 0.0510(11) Uiso 1 1 d . . .
H36 H 0.1997 0.6228 0.0296 0.076 Uiso 1 1 calc R . .
H37 H 0.2413 0.5677 -0.0841 0.076 Uiso 1 1 calc R . .
H38 H 0.3527 0.6419 -0.0210 0.076 Uiso 1 1 calc R . .

loop_
_atom_site_aniso_label
_atom_site_aniso_U_11
_atom_site_aniso_U_22
_atom_site_aniso_U_33
_atom_site_aniso_U_23
_atom_site_aniso_U_13
_atom_site_aniso_U_12
Co1 0.00932(14) 0.00804(14) 0.01358(16) 0.00083(15) 0.00284(11) -0.00031(14)
C1 0.0203(13) 0.0112(11) 0.0127(13) -0.0004(10) 0.0042(11) 0.0001(10)
C2 0.0227(14) 0.0167(13) 0.0135(13) 0.0001(10) -0.0014(11) 0.0024(11)
C3 0.0347(17) 0.0147(13) 0.0175(15) 0.0025(11) 0.0004(13) 0.0041(12)
C4 0.0376(18) 0.0156(13) 0.0174(15) 0.0020(11) 0.0070(13) -0.0063(12)
C5 0.0258(15) 0.0156(13) 0.0199(15) -0.0023(11) 0.0091(12) -0.0036(11)
C6 0.0200(13) 0.0083(11) 0.0141(13) 0.0001(10) 0.0038(11) -0.0003(10)
N1 0.0122(10) 0.0114(11) 0.0192(12) 0.0018(9) 0.0038(9) 0.0007(8)
C7 0.0135(12) 0.0120(12) 0.0194(14) -0.0035(10) 0.0049(11) 0.0002(10)
O1 0.0131(9) 0.0196(10) 0.0269(11) 0.0019(9) 0.0038(8) -0.0052(8)
C8 0.0108(12) 0.0166(12) 0.0164(14) -0.0004(10) 0.0017(10) -0.0003(9)
C9 0.0117(11) 0.0223(14) 0.0327(16) 0.0054(15) 0.0010(10) -0.0005(13)
N2 0.0126(11) 0.0091(10) 0.0188(12) 0.0013(9) 0.0029(9) 0.0003(8)
C10 0.0182(13) 0.0167(13) 0.0204(15) 0.0049(11) 0.0006(11) 0.0005(10)
C11 0.0136(13) 0.0143(13) 0.0251(15) -0.0036(12) 0.0051(11) 0.0015(10)
C12 0.0147(13) 0.0103(12) 0.0266(16) -0.0021(11) 0.0031(11) 0.0009(10)
N3 0.0142(11) 0.0115(10) 0.0181(12) -0.0006(9) 0.0048(9) -0.0006(8)
C13 0.0231(14) 0.0161(13) 0.0196(15) -0.0036(11) 0.0089(12) -0.0013(11)
C14 0.0155(12) 0.0124(12) 0.0191(14) -0.0018(10) 0.0035(11) -0.0040(10)
C15 0.0210(14) 0.0171(14) 0.0272(16) -0.0077(12) 0.0048(12) -0.0064(11)
C16 0.0141(12) 0.0108(12) 0.0186(14) 0.0009(10) 0.0014(10) -0.0022(9)
O2 0.0242(11) 0.0177(10) 0.0252(12) -0.0024(9) 0.0095(9) -0.0113(8)
N4 0.0143(11) 0.0111(10) 0.0163(12) 0.0026(9) 0.0048(9) -0.0012(8)
C17 0.0125(12) 0.0130(11) 0.0149(13) 0.0036(10) 0.0028(10) 0.0039(10)
C18 0.0183(13) 0.0176(13) 0.0186(14) 0.0041(11) 0.0065(11) 0.0002(10)
C19 0.0275(16) 0.0272(15) 0.0158(14) 0.0053(13) 0.0086(12) -0.0001(13)
C20 0.0333(18) 0.0288(17) 0.0172(15) -0.0036(13) 0.0096(13) -0.0019(14)
C21 0.0238(15) 0.0190(13) 0.0190(15) -0.0023(11) 0.0046(12) -0.0016(11)
C22 0.0138(12) 0.0144(13) 0.0163(14) -0.0001(10) 0.0049(11) -0.0003(10)
O3 0.0122(9) 0.0140(9) 0.0173(10) 0.0038(8) 0.0037(8) 0.0019(7)
C23 0.0104(12) 0.0220(14) 0.0235(15) 0.0022(12) 0.0034(11) 0.0023(10)
O4 0.0163(9) 0.0091(8) 0.0172(10) -0.0004(7) 0.0056(8) 0.0000(7)
C24 0.0252(14) 0.0087(12) 0.0242(15) 0.0008(11) 0.0101(12) -0.0003(10)
S1 0.0283(4) 0.0354(4) 0.0160(4) -0.0019(3) 0.0027(3) -0.0025(3)
C25 0.045(2) 0.0300(18) 0.0264(18) 0.0017(13) 0.0080(16) -0.0013(14)

loop_
_atom_type_symbol
_atom_type_description
_atom_type_scat_dispersion_real
_atom_type_scat_dispersion_imag
_atom_type_scat_source
C C 0.0033 0.0016 'International Tables Vol C Tables 4.2.6.8 and 6.1.1.4'
H H 0.0000 0.0000 'International Tables Vol C Tables 4.2.6.8 and 6.1.1.4'
N N 0.0061 0.0033 'International Tables Vol C Tables 4.2.6.8 and 6.1.1.4'
O O 0.0106 0.0060 'International Tables Vol C Tables 4.2.6.8 and 6.1.1.4'
S S 0.1246 0.1234 'International Tables Vol C Tables 4.2.6.8 and 6.1.1.4'
Co Co 0.3494 0.9721 'International Tables Vol C Tables 4.2.6.8 and 6.1.1.4'
F F 0.0171 0.0103 'International Tables Vol C Tables 4.2.6.8 and 6.1.1.4'

loop_
_geom_angle_atom_site_label_1
_geom_angle_atom_site_label_2
_geom_angle_atom_site_label_3
_geom_angle
N4 Co1 N1 176.06(10)
N4 Co1 N3 83.33(10)
N1 Co1 N3 99.55(10)
N4 Co1 N2 99.82(10)
N1 Co1 N2 82.96(10)
N3 Co1 N2 89.29(10)
N4 Co1 O4 82.77(9)
N1 Co1 O4 94.42(9)
N3 Co1 O4 166.00(9)
N2 Co1 O4 91.44(9)
N4 Co1 O3 95.30(10)
N1 Co1 O3 81.90(9)
N3 Co1 O3 93.21(9)
N2 Co1 O3 164.87(8)
O4 Co1 O3 89.71(9)
C2 C1 C6 122.7(3)
C2 C1 O3 123.2(3)
C6 C1 O3 114.1(2)
C1 C2 C3 118.3(3)
C1 C2 H1 120.8
C3 C2 H1 120.8
C4 C3 C2 119.9(3)
C4 C3 H2 120.1
C2 C3 H2 120.1
C5 C4 C3 121.4(3)
C5 C4 H3 119.3
C3 C4 H3 119.3
C4 C5 C6 120.0(3)
C4 C5 H4 120.0
C6 C5 H4 120.0
C5 C6 C1 117.7(3)
C5 C6 N1 127.8(3)
C1 C6 N1 114.5(2)
C7 N1 C6 124.6(2)
C7 N1 Co1 118.1(2)
C6 N1 Co1 116.28(18)
O1 C7 N1 127.7(3)
O1 C7 C8 121.7(3)
N1 C7 C8 110.4(2)
N2 C8 C9 114.2(2)
N2 C8 C7 108.1(2)
C9 C8 C7 113.6(2)
N2 C8 H5 106.8
C9 C8 H5 106.8
C7 C8 H5 106.8
C8 C9 H6 109.5
C8 C9 H7 109.5
H6 C9 H7 109.5
C8 C9 H8 109.5
H6 C9 H8 109.5
H7 C9 H8 109.5
C10 N2 C11 110.3(2)
C10 N2 C8 109.9(2)
C11 N2 C8 109.7(2)
C10 N2 Co1 115.48(17)
C11 N2 Co1 105.35(18)
C8 N2 Co1 105.85(16)
N2 C10 H9 109.5
N2 C10 H10 109.5
H9 C10 H10 109.5
N2 C10 H11 109.5
H9 C10 H11 109.5
H10 C10 H11 109.5
N2 C11 C12 107.8(2)
N2 C11 H12 110.2
C12 C11 H12 110.2
N2 C11 H13 110.2
C12 C11 H13 110.2
H12 C11 H13 108.5
N3 C12 C11 108.1(2)
N3 C12 H14 110.1
C11 C12 H14 110.1
N3 C12 H15 110.1
C11 C12 H15 110.1
H14 C12 H15 108.4
C13 N3 C12 110.6(2)
C13 N3 C14 110.4(2)
C12 N3 C14 109.4(2)
C13 N3 Co1 114.22(17)
C12 N3 Co1 105.37(18)
C14 N3 Co1 106.56(16)
N3 C13 H16 109.5
N3 C13 H17 109.5
H16 C13 H17 109.5
N3 C13 H18 109.5
H16 C13 H18 109.5
H17 C13 H18 109.5
N3 C14 C15 113.8(2)
N3 C14 C16 108.3(2)
C15 C14 C16 112.5(2)
N3 C14 H19 107.3
C15 C14 H19 107.3
C16 C14 H19 107.3
C14 C15 H20 109.5
C14 C15 H21 109.5
H20 C15 H21 109.5
C14 C15 H22 109.5
H20 C15 H22 109.5
H21 C15 H22 109.5
O2 C16 N4 127.8(3)
O2 C16 C14 121.7(2)
N4 C16 C14 110.4(2)
C16 N4 C17 125.8(2)
C16 N4 Co1 118.73(19)
C17 N4 Co1 115.40(19)
C18 C17 N4 127.0(3)
C18 C17 C22 118.2(3)
N4 C17 C22 114.8(2)
C19 C18 C17 119.5(3)
C19 C18 H23 120.3
C17 C18 H23 120.3
C18 C19 C20 121.1(3)
C18 C19 H24 119.4
C20 C19 H24 119.4
C21 C20 C19 120.4(3)
C21 C20 H25 119.8
C19 C20 H25 119.8
C22 C21 C20 118.2(3)
C22 C21 H26 120.9
C20 C21 H26 120.9
C21 C22 C17 122.6(3)
C21 C22 O4 123.5(3)
C17 C22 O4 113.8(2)
C1 O3 C23 117.4(2)
C1 O3 Co1 112.51(16)
C23 O3 Co1 128.08(17)
O3 C23 H27 109.5
O3 C23 H28 109.5
H27 C23 H28 109.5
O3 C23 H29 109.5
H27 C23 H29 109.5
H28 C23 H29 109.5
C22 O4 C24 117.2(2)
C22 O4 Co1 111.96(16)
C24 O4 Co1 122.86(18)
O4 C24 H30 109.5
O4 C24 H31 109.5
H30 C24 H31 109.5
O4 C24 H32 109.5
H30 C24 H32 109.5
H31 C24 H32 109.5
O8 S1 O6 121.3(4)
O8 S1 O7 97.9(4)
O6 S1 O7 114.4(3)
O8 S1 O9 117.2(5)
O7 S1 O9 129.0(5)
O8 S1 O10 118.9(6)
O6 S1 O10 103.7(4)
O9 S1 O10 115.8(5)
O6 S1 O5 112.5(3)
O7 S1 O5 113.5(3)
O9 S1 O5 105.3(4)
O10 S1 O5 134.3(5)
O8 S1 C25 106.6(4)
O6 S1 C25 108.7(3)
O7 S1 C25 106.7(3)
O9 S1 C25 97.7(5)
O10 S1 C25 94.0(5)
O5 S1 C25 99.7(3)
F1 C25 F3 111.7(5)
F1 C25 F6 118.9(5)
F1 C25 F5 81.8(4)
F3 C25 F5 118.8(5)
F6 C25 F5 108.0(5)
F1 C25 F2 107.2(4)
F3 C25 F2 108.3(4)
F6 C25 F2 95.7(4)
F3 C25 F4 93.0(4)
F6 C25 F4 102.9(5)
F5 C25 F4 103.8(5)
F2 C25 F4 128.9(4)
F1 C25 S1 113.7(3)
F3 C25 S1 111.6(4)
F6 C25 S1 114.3(4)
F5 C25 S1 116.0(4)
F2 C25 S1 103.8(3)
F4 C25 S1 110.5(3)
C26 O11 H33 109.5
O11 C26 C27 114.6(4)
O11 C26 H34 108.6
C27 C26 H34 108.6
O11 C26 H35 108.6
C27 C26 H35 108.6
H34 C26 H35 107.6
C26 C27 H36 109.5
C26 C27 H37 109.5
H36 C27 H37 109.5
C26 C27 H38 109.5
H36 C27 H38 109.5
H37 C27 H38 109.5

loop_
_geom_bond_atom_site_label_1
_geom_bond_atom_site_label_2
_geom_bond_distance
Co1 N4 1.888(2)
Co1 N1 1.894(2)
Co1 N3 1.963(2)
Co1 N2 1.967(2)
Co1 O4 1.996(2)
Co1 O3 2.010(2)
C1 C2 1.376(4)
C1 C6 1.403(4)
C1 O3 1.410(3)
C2 C3 1.397(4)
C2 H1 0.9500
C3 C4 1.388(5)
C3 H2 0.9500
C4 C5 1.375(5)
C4 H3 0.9500
C5 C6 1.401(4)
C5 H4 0.9500
C6 N1 1.404(4)
N1 C7 1.351(4)
C7 O1 1.231(3)
C7 C8 1.535(4)
C8 N2 1.512(3)
C8 C9 1.514(4)
C8 H5 1.0000
C9 H6 0.9800
C9 H7 0.9800
C9 H8 0.9800
N2 C10 1.490(4)
N2 C11 1.494(4)
C10 H9 0.9800
C10 H10 0.9800
C10 H11 0.9800
C11 C12 1.507(4)
C11 H12 0.9900
C11 H13 0.9900
C12 N3 1.505(4)
C12 H14 0.9900
C12 H15 0.9900
N3 C13 1.488(4)
N3 C14 1.512(3)
C13 H16 0.9800
C13 H17 0.9800
C13 H18 0.9800
C14 C15 1.529(4)
C14 C16 1.535(4)
C14 H19 1.0000
C15 H20 0.9800
C15 H21 0.9800
C15 H22 0.9800
C16 O2 1.231(3)
C16 N4 1.346(4)
N4 C17 1.401(4)
C17 C18 1.400(4)
C17 C22 1.408(4)
C18 C19 1.390(4)
C18 H23 0.9500
C19 C20 1.392(5)
C19 H24 0.9500
C20 C21 1.391(4)
C20 H25 0.9500
C21 C22 1.382(4)
C21 H26 0.9500
C22 O4 1.419(3)
O3 C23 1.454(3)
C23 H27 0.9800
C23 H28 0.9800
C23 H29 0.9800
O4 C24 1.453(3)
C24 H30 0.9800
C24 H31 0.9800
C24 H32 0.9800
S1 O8 1.398(7)
S1 O6 1.434(5)
S1 O7 1.445(5)
S1 O9 1.456(9)
S1 O10 1.459(9)
S1 O5 1.492(7)
S1 C25 1.800(4)
C25 F1 1.277(6)
C25 F3 1.321(7)
C25 F6 1.341(8)
C25 F5 1.356(7)
C25 F2 1.407(6)
C25 F4 1.430(8)
O11 C26 1.392(5)
O11 H33 0.8400
C26 C27 1.528(7)
C26 H34 0.9900
C26 H35 0.9900
C27 H36 0.9800
C27 H37 0.9800
C27 H38 0.9800

loop_
_geom_torsion_atom_site_label_1
_geom_torsion_atom_site_label_2
_geom_torsion_atom_site_label_3
_geom_torsion_atom_site_label_4
_geom_torsion
C6 C1 C2 C3 1.5(4)
O3 C1 C2 C3 -176.7(3)
C1 C2 C3 C4 0.2(4)
C2 C3 C4 C5 -1.3(5)
C3 C4 C5 C6 0.7(5)
C4 C5 C6 C1 1.0(4)
C4 C5 C6 N1 179.5(3)
C2 C1 C6 C5 -2.1(4)
O3 C1 C6 C5 176.3(2)
C2 C1 C6 N1 179.2(3)
O3 C1 C6 N1 -2.4(3)
C5 C6 N1 C7 21.7(4)
C1 C6 N1 C7 -159.7(3)
C5 C6 N1 Co1 -170.2(2)
C1 C6 N1 Co1 8.3(3)
N3 Co1 N1 C7 -107.4(2)
N2 Co1 N1 C7 -19.4(2)
O4 Co1 N1 C7 71.6(2)
O3 Co1 N1 C7 160.6(2)
N3 Co1 N1 C6 83.7(2)
N2 Co1 N1 C6 171.8(2)
O4 Co1 N1 C6 -97.3(2)
O3 Co1 N1 C6 -8.21(19)
C6 N1 C7 O1 -8.1(5)
Co1 N1 C7 O1 -175.9(2)
C6 N1 C7 C8 168.0(2)
Co1 N1 C7 C8 0.2(3)
O1 C7 C8 N2 -157.2(3)
N1 C7 C8 N2 26.5(3)
O1 C7 C8 C9 -29.3(4)
N1 C7 C8 C9 154.3(3)
C9 C8 N2 C10 67.7(3)
C7 C8 N2 C10 -164.7(2)
C9 C8 N2 C11 -53.7(3)
C7 C8 N2 C11 73.8(3)
C9 C8 N2 Co1 -167.0(2)
C7 C8 N2 Co1 -39.4(2)
N4 Co1 N2 C10 -23.3(2)
N1 Co1 N2 C10 153.9(2)
N3 Co1 N2 C10 -106.4(2)
O4 Co1 N2 C10 59.59(19)
O3 Co1 N2 C10 153.8(3)
N4 Co1 N2 C11 98.66(18)
N1 Co1 N2 C11 -84.16(17)
N3 Co1 N2 C11 15.55(17)
O4 Co1 N2 C11 -178.43(17)
O3 Co1 N2 C11 -84.2(4)
N4 Co1 N2 C8 -145.10(17)
N1 Co1 N2 C8 32.09(17)
N3 Co1 N2 C8 131.79(17)
O4 Co1 N2 C8 -62.19(17)
O3 Co1 N2 C8 32.1(4)
C10 N2 C11 C12 84.1(3)
C8 N2 C11 C12 -154.7(2)
Co1 N2 C11 C12 -41.2(2)
N2 C11 C12 N3 54.7(3)
C11 C12 N3 C13 84.6(3)
C11 C12 N3 C14 -153.6(2)
C11 C12 N3 Co1 -39.3(2)
N4 Co1 N3 C13 151.5(2)
N1 Co1 N3 C13 -25.8(2)
N2 Co1 N3 C13 -108.5(2)
O4 Co1 N3 C13 158.4(3)
O3 Co1 N3 C13 56.56(19)
N4 Co1 N3 C12 -86.87(18)
N1 Co1 N3 C12 95.85(17)
N2 Co1 N3 C12 13.10(17)
O4 Co1 N3 C12 -80.0(4)
O3 Co1 N3 C12 178.17(16)
N4 Co1 N3 C14 29.36(18)
N1 Co1 N3 C14 -147.93(18)
N2 Co1 N3 C14 129.33(18)
O4 Co1 N3 C14 36.2(5)
O3 Co1 N3 C14 -65.60(18)
C13 N3 C14 C15 72.2(3)
C12 N3 C14 C15 -49.8(3)
Co1 N3 C14 C15 -163.3(2)
C13 N3 C14 C16 -161.9(2)
C12 N3 C14 C16 76.1(3)
Co1 N3 C14 C16 -37.3(2)
N3 C14 C16 O2 -156.9(3)
C15 C14 C16 O2 -30.2(4)
N3 C14 C16 N4 26.6(3)
C15 C14 C16 N4 153.3(2)
O2 C16 N4 C17 -2.9(5)
C14 C16 N4 C17 173.3(2)
O2 C16 N4 Co1 -178.7(2)
C14 C16 N4 Co1 -2.5(3)
N3 Co1 N4 C16 -16.1(2)
N2 Co1 N4 C16 -104.2(2)
O4 Co1 N4 C16 165.5(2)
O3 Co1 N4 C16 76.5(2)
N3 Co1 N4 C17 167.6(2)
N2 Co1 N4 C17 79.5(2)
O4 Co1 N4 C17 -10.70(19)
O3 Co1 N4 C17 -99.7(2)
C16 N4 C17 C18 17.4(5)
Co1 N4 C17 C18 -166.7(2)
C16 N4 C17 C22 -164.7(3)
Co1 N4 C17 C22 11.2(3)
N4 C17 C18 C19 178.8(3)
C22 C17 C18 C19 0.9(4)
C17 C18 C19 C20 0.2(5)
C18 C19 C20 C21 -1.0(5)
C19 C20 C21 C22 0.6(5)
C20 C21 C22 C17 0.5(5)
C20 C21 C22 O4 -174.5(3)
C18 C17 C22 C21 -1.3(4)
N4 C17 C22 C21 -179.4(3)
C18 C17 C22 O4 174.2(3)
N4 C17 C22 O4 -3.9(3)
C2 C1 O3 C23 -20.5(4)
C6 C1 O3 C23 161.1(2)
C2 C1 O3 Co1 174.4(2)
C6 C1 O3 Co1 -4.0(3)
N4 Co1 O3 C1 -176.14(18)
N1 Co1 O3 C1 6.65(17)
N3 Co1 O3 C1 -92.55(18)
N2 Co1 O3 C1 6.7(4)
O4 Co1 O3 C1 101.15(18)
N4 Co1 O3 C23 20.8(2)
N1 Co1 O3 C23 -156.5(2)
N3 Co1 O3 C23 104.4(2)
N2 Co1 O3 C23 -156.4(3)
O4 Co1 O3 C23 -61.9(2)
C21 C22 O4 C24 -39.2(4)
C17 C22 O4 C24 145.4(3)
C21 C22 O4 Co1 170.9(2)
C17 C22 O4 Co1 -4.5(3)
N4 Co1 O4 C22 8.30(18)
N1 Co1 O4 C22 -174.46(18)
N3 Co1 O4 C22 1.5(5)
N2 Co1 O4 C22 -91.41(18)
O3 Co1 O4 C22 103.68(18)
N4 Co1 O4 C24 -139.6(2)
N1 Co1 O4 C24 37.6(2)
N3 Co1 O4 C24 -146.5(4)
N2 Co1 O4 C24 120.7(2)
O3 Co1 O4 C24 -44.2(2)
O8 S1 C25 F1 82.9(7)
O6 S1 C25 F1 -49.4(5)
O7 S1 C25 F1 -173.3(5)
O9 S1 C25 F1 -38.6(7)
O10 S1 C25 F1 -155.3(7)
O5 S1 C25 F1 68.5(6)
O8 S1 C25 F3 -44.4(6)
O6 S1 C25 F3 -176.8(5)
O7 S1 C25 F3 59.4(5)
O9 S1 C25 F3 -165.9(6)
O10 S1 C25 F3 77.3(7)
O5 S1 C25 F3 -58.9(5)
O8 S1 C25 F6 -58.0(7)
O6 S1 C25 F6 169.6(5)
O7 S1 C25 F6 45.8(5)
O9 S1 C25 F6 -179.5(6)
O10 S1 C25 F6 63.7(7)
O5 S1 C25 F6 -72.5(6)
O8 S1 C25 F5 175.3(7)
O6 S1 C25 F5 42.9(6)
O7 S1 C25 F5 -80.9(6)
O9 S1 C25 F5 53.8(7)
O10 S1 C25 F5 -63.0(8)
O5 S1 C25 F5 160.8(6)
O8 S1 C25 F2 -160.9(6)
O6 S1 C25 F2 66.8(4)
O7 S1 C25 F2 -57.1(5)
O9 S1 C25 F2 77.6(6)
O10 S1 C25 F2 -39.1(7)
O5 S1 C25 F2 -175.4(5)
O8 S1 C25 F4 57.5(7)
O6 S1 C25 F4 -74.8(5)
O7 S1 C25 F4 161.3(5)
O9 S1 C25 F4 -63.9(6)
O10 S1 C25 F4 179.3(7)
O5 S1 C25 F4 43.1(6)
